data_4122406
loop_
_publ_author_name
'Grenning, Alexander J.'
'Boyce, Jonathan H.'
'Porco, Jr, John A'

_publ_section_title
;
 Rapid Synthesis of Polyprenylated Acylphloroglucinol Analogs via
 Dearomative Conjunctive Allylic Annulation.
;
_journal_issue 33
_journal_name_full 'Journal of the American Chemical Society'
_journal_page_first 11799
_journal_page_last 11804
_journal_paper_doi 10.1021/ja5060302
_journal_volume 136
_journal_year 2014
_chemical_formula_moiety 'C24 H24 O3'
_chemical_formula_sum 'C24 H24 O3'
_chemical_formula_weight 360.43
_chemical_name_systematic
;
 ?
;
_space_group_crystal_system monoclinic
_space_group_IT_number 14
_space_group_name_Hall '-P 2ybc'
_space_group_name_H-M_alt 'P 1 21/c 1'
_symmetry_space_group_name_Hall '-P 2ybc'
_symmetry_space_group_name_H-M 'P 1 21/c 1'
_atom_sites_solution_hydrogens geom
_atom_sites_solution_primary direct
_atom_sites_solution_secondary difmap
_audit_creation_date 2014-05-12
_audit_creation_method
;
Olex2 1.2
(compiled 2014.03.20 svn.r2914 for OlexSys, GUI svn.r4816)
;
_audit_update_record
;
2014-05-24 # Formatted by publCIF
;
_cell_angle_alpha 90
_cell_angle_beta 98.877(7)
_cell_angle_gamma 90
_cell_formula_units_Z 4
_cell_length_a 7.9765(12)
_cell_length_b 13.299(2)
_cell_length_c 18.161(3)
_cell_measurement_temperature 100(2)
_cell_volume 1903.4(5)
_computing_molecular_graphics 'Olex2 (Dolomanov et al., 2009)'
_computing_publication_material 'Olex2 (Dolomanov et al., 2009)'
_computing_structure_refinement 'XL (Sheldrick, 2008)'
_computing_structure_solution 'SHELXS (Bruker, 2006)'
_diffrn_ambient_temperature 99.98
_diffrn_measured_fraction_theta_full 0.963
_diffrn_measured_fraction_theta_max 0.963
_diffrn_measurement_device_type 'Bruker Proteum-R'
_diffrn_measurement_method '\f & \w scans'
_diffrn_radiation_monochromator Montel
_diffrn_radiation_type CuK\a
_diffrn_radiation_wavelength 1.54178
_diffrn_reflns_av_R_equivalents 0.0343
_diffrn_reflns_av_unetI/netI 0.0175
_diffrn_reflns_Laue_measured_fraction_full 0.963
_diffrn_reflns_Laue_measured_fraction_max 0.963
_diffrn_reflns_limit_h_max 9
_diffrn_reflns_limit_h_min -9
_diffrn_reflns_limit_k_max 15
_diffrn_reflns_limit_k_min -14
_diffrn_reflns_limit_l_max 21
_diffrn_reflns_limit_l_min -20
_diffrn_reflns_number 29113
_diffrn_reflns_point_group_measured_fraction_full 0.963
_diffrn_reflns_point_group_measured_fraction_max 0.963
_diffrn_reflns_theta_full 66.679
_diffrn_reflns_theta_max 66.679
_diffrn_reflns_theta_min 4.138
_diffrn_source 'rotating anode'
_exptl_absorpt_coefficient_mu 0.648
_exptl_absorpt_correction_T_max 0.7528
_exptl_absorpt_correction_T_min 0.6645
_exptl_absorpt_correction_type multi-scan
_exptl_absorpt_process_details 'SADABS (Sheldrick, 2008)'
_exptl_crystal_colour colorless
_exptl_crystal_density_diffrn 1.258
_exptl_crystal_description block
_exptl_crystal_F_000 768
_exptl_crystal_size_max 0.087
_exptl_crystal_size_mid 0.051
_exptl_crystal_size_min 0.050
_refine_diff_density_max 0.415
_refine_diff_density_min -0.212
_refine_diff_density_rms 0.043
_refine_ls_extinction_method none
_refine_ls_goodness_of_fit_ref 1.075
_refine_ls_hydrogen_treatment constr
_refine_ls_matrix_type full
_refine_ls_number_parameters 245
_refine_ls_number_reflns 3273
_refine_ls_number_restraints 0
_refine_ls_restrained_S_all 1.075
_refine_ls_R_factor_all 0.0444
_refine_ls_R_factor_gt 0.0414
_refine_ls_shift/su_max 0.000
_refine_ls_shift/su_mean 0.000
_refine_ls_structure_factor_coef Fsqd
_refine_ls_weighting_details 'w=1/[\s^2^(Fo^2^)+(0.0302P)^2^+1.8606P] where P=(Fo^2^+2Fc^2^)/3'
_refine_ls_weighting_scheme calc
_refine_ls_wR_factor_gt 0.1010
_refine_ls_wR_factor_ref 0.1030
_reflns_Friedel_coverage 0.000
_reflns_number_gt 3044
_reflns_number_total 3273
_reflns_threshold_expression 'I > 2\s(I)'
_cod_data_source_file ja5060302_si_002.cif
_cod_data_source_block grenning2_0m
_cod_depositor_comments 'Adding full bibliography for 4122406.cif.'
_cod_database_code 4122406
_shelxl_version_number 2013-4
_shelx_space_group_comment
;
The symmetry employed for this shelxl refinement is uniquely defined
by the following loop, which should always be used as a source of
symmetry information in preference to the above space-group names.
They are only intended as comments.
;
_olex2_refinement_description
;
1. Fixed Uiso
 At 1.2 times of:
  All C(H) groups, All C(H,H) groups
 At 1.5 times of:
  All C(H,H,H) groups
2.a Secondary CH2 refined with riding coordinates:
 C3(H3A,H3B), C14(H14A,H14B), C16(H16A,H16B), C19(H19A,H19B)
2.b Aromatic/amide H refined with riding coordinates:
 C2(H2), C9(H9), C10(H10), C11(H11), C12(H12), C13(H13), C20(H20)
2.c X=CH2 refined with riding coordinates:
 C1(H1A,H1B), C21(H21A,H21B), C24(H24A,H24B)
2.d Idealised Me refined as rotating group:
 C23(H23A,H23B,H23C)
;

loop_
_space_group_symop_operation_xyz
'x, y, z'
'-x, y+1/2, -z+1/2'
'-x, -y, -z'
'x, -y-1/2, z-1/2'

loop_
_atom_site_label
_atom_site_type_symbol
_atom_site_fract_x
_atom_site_fract_y
_atom_site_fract_z
_atom_site_U_iso_or_equiv
_atom_site_adp_type
_atom_site_occupancy
_atom_site_site_symmetry_order
_atom_site_calc_flag
_atom_site_refinement_flags_posn
O1 O -0.09462(14) 0.49896(9) 0.40156(7) 0.0222(3) Uani 1 1 d .
O2 O 0.07878(15) 0.57154(9) 0.24453(6) 0.0234(3) Uani 1 1 d .
O3 O 0.11919(15) 0.71407(9) 0.47751(6) 0.0227(3) Uani 1 1 d .
C1 C 0.2342(3) 1.05771(16) 0.45660(12) 0.0388(5) Uani 1 1 d .
H1A H 0.3399 1.0788 0.4439 0.047 Uiso 1 1 calc R
H1B H 0.1559 1.1062 0.4692 0.047 Uiso 1 1 calc R
C2 C 0.1963(3) 0.96147(16) 0.45669(11) 0.0355(5) Uani 1 1 d .
H2 H 0.0892 0.9440 0.4698 0.043 Uiso 1 1 calc R
C3 C 0.3069(2) 0.87673(13) 0.43802(10) 0.0268(4) Uani 1 1 d .
H3A H 0.3486 0.8385 0.4840 0.032 Uiso 1 1 calc R
H3B H 0.4066 0.9048 0.4188 0.032 Uiso 1 1 calc R
C4 C 0.2133(2) 0.80578(13) 0.38036(10) 0.0213(4) Uani 1 1 d .
C5 C 0.1226(2) 0.72290(12) 0.41094(9) 0.0173(3) Uani 1 1 d .
C6 C 0.02370(19) 0.64815(12) 0.35730(9) 0.0158(3) Uani 1 1 d .
C7 C 0.0343(2) 0.54159(12) 0.39127(8) 0.0160(3) Uani 1 1 d .
C8 C 0.2023(2) 0.49151(12) 0.40877(9) 0.0157(3) Uani 1 1 d .
C9 C 0.2091(2) 0.39787(12) 0.44443(9) 0.0186(3) Uani 1 1 d .
H9 H 0.1097 0.3704 0.4594 0.022 Uiso 1 1 calc R
C10 C 0.3604(2) 0.34549(13) 0.45787(9) 0.0219(4) Uani 1 1 d .
H10 H 0.3647 0.2820 0.4820 0.026 Uiso 1 1 calc R
C11 C 0.5060(2) 0.38526(13) 0.43626(9) 0.0225(4) Uani 1 1 d .
H11 H 0.6095 0.3487 0.4452 0.027 Uiso 1 1 calc R
C12 C 0.3499(2) 0.53144(12) 0.38823(9) 0.0184(3) Uani 1 1 d .
H12 H 0.3469 0.5955 0.3649 0.022 Uiso 1 1 calc R
C13 C 0.5006(2) 0.47837(13) 0.40166(9) 0.0214(4) Uani 1 1 d .
H13 H 0.6006 0.5058 0.3872 0.026 Uiso 1 1 calc R
C14 C -0.1640(2) 0.68555(13) 0.34227(9) 0.0197(4) Uani 1 1 d .
H14A H -0.2345 0.6364 0.3103 0.024 Uiso 1 1 calc R
H14B H -0.2088 0.6906 0.3900 0.024 Uiso 1 1 calc R
C15 C -0.1754(2) 0.78694(13) 0.30444(10) 0.0212(4) Uani 1 1 d .
C16 C -0.0922(2) 0.79321(13) 0.23501(10) 0.0253(4) Uani 1 1 d .
H16A H -0.0922 0.8640 0.2182 0.030 Uiso 1 1 calc R
H16B H -0.1592 0.7534 0.1948 0.030 Uiso 1 1 calc R
C17 C 0.0965(2) 0.75263(13) 0.24924(9) 0.0213(4) Uani 1 1 d .
C18 C 0.0760(2) 0.64829(12) 0.28032(9) 0.0170(3) Uani 1 1 d .
C19 C 0.1686(2) 0.74478(14) 0.17518(10) 0.0265(4) Uani 1 1 d .
H19A H 0.1014 0.6950 0.1425 0.032 Uiso 1 1 calc R
H19B H 0.1564 0.8107 0.1496 0.032 Uiso 1 1 calc R
C20 C 0.3518(3) 0.71430(15) 0.18621(11) 0.0331(5) Uani 1 1 d .
H20 H 0.4310 0.7583 0.2143 0.040 Uiso 1 1 calc R
C21 C 0.4113(3) 0.63215(16) 0.16037(13) 0.0444(6) Uani 1 1 d .
H21A H 0.3363 0.5861 0.1320 0.053 Uiso 1 1 calc R
H21B H 0.5296 0.6185 0.1699 0.053 Uiso 1 1 calc R
C22 C 0.1966(2) 0.82185(12) 0.30605(9) 0.0194(4) Uani 1 1 d .
C23 C 0.2681(2) 0.91637(13) 0.27701(10) 0.0251(4) Uani 1 1 d .
H23A H 0.2368 0.9744 0.3052 0.038 Uiso 1 1 calc GR
H23B H 0.2219 0.9249 0.2242 0.038 Uiso 1 1 calc GR
H23C H 0.3920 0.9112 0.2828 0.038 Uiso 1 1 calc GR
C24 C -0.2485(2) 0.86516(15) 0.33053(12) 0.0328(4) Uani 1 1 d .
H24A H -0.2970 0.8591 0.3749 0.039 Uiso 1 1 calc R
H24B H -0.2529 0.9276 0.3050 0.039 Uiso 1 1 calc R

loop_
_atom_site_aniso_label
_atom_site_aniso_U_11
_atom_site_aniso_U_22
_atom_site_aniso_U_33
_atom_site_aniso_U_23
_atom_site_aniso_U_13
_atom_site_aniso_U_12
O1 0.0156(6) 0.0214(6) 0.0304(6) 0.0042(5) 0.0057(5) -0.0014(5)
O2 0.0300(7) 0.0190(6) 0.0216(6) -0.0029(5) 0.0051(5) -0.0011(5)
O3 0.0261(6) 0.0236(6) 0.0183(6) 0.0011(5) 0.0038(5) -0.0012(5)
C1 0.0457(13) 0.0296(11) 0.0427(12) -0.0071(9) 0.0121(10) -0.0019(9)
C2 0.0342(11) 0.0356(11) 0.0387(11) -0.0117(9) 0.0121(9) -0.0072(9)
C3 0.0290(10) 0.0236(9) 0.0277(9) -0.0014(7) 0.0046(8) -0.0060(8)
C4 0.0203(9) 0.0182(8) 0.0260(9) -0.0003(7) 0.0053(7) 0.0003(7)
C5 0.0162(8) 0.0163(8) 0.0194(8) 0.0008(6) 0.0029(6) 0.0039(6)
C6 0.0139(8) 0.0157(8) 0.0178(8) 0.0011(6) 0.0027(6) 0.0005(6)
C7 0.0160(8) 0.0170(8) 0.0154(8) -0.0012(6) 0.0033(6) -0.0013(6)
C8 0.0157(8) 0.0157(8) 0.0157(7) -0.0024(6) 0.0023(6) 0.0001(6)
C9 0.0202(8) 0.0185(8) 0.0171(8) -0.0012(6) 0.0031(7) -0.0017(7)
C10 0.0276(9) 0.0176(8) 0.0193(8) -0.0005(7) 0.0005(7) 0.0044(7)
C11 0.0196(9) 0.0267(9) 0.0204(8) -0.0065(7) 0.0005(7) 0.0078(7)
C12 0.0182(8) 0.0183(8) 0.0190(8) -0.0012(6) 0.0039(7) -0.0009(7)
C13 0.0159(8) 0.0274(9) 0.0216(8) -0.0052(7) 0.0047(7) -0.0001(7)
C14 0.0159(8) 0.0211(8) 0.0224(8) 0.0023(7) 0.0039(7) 0.0019(7)
C15 0.0147(8) 0.0218(9) 0.0260(9) 0.0040(7) -0.0007(7) 0.0015(7)
C16 0.0270(10) 0.0230(9) 0.0249(9) 0.0045(7) 0.0009(8) 0.0014(7)
C17 0.0266(9) 0.0186(8) 0.0196(8) 0.0025(7) 0.0061(7) -0.0002(7)
C18 0.0129(8) 0.0189(8) 0.0190(8) 0.0009(7) 0.0012(6) 0.0004(6)
C19 0.0382(11) 0.0224(9) 0.0209(9) 0.0039(7) 0.0109(8) 0.0007(8)
C20 0.0423(12) 0.0305(10) 0.0307(10) 0.0050(8) 0.0190(9) 0.0019(9)
C21 0.0540(14) 0.0316(11) 0.0538(14) 0.0077(10) 0.0281(12) 0.0065(10)
C22 0.0172(8) 0.0163(8) 0.0257(9) 0.0021(7) 0.0068(7) 0.0024(6)
C23 0.0255(9) 0.0202(9) 0.0305(9) 0.0044(7) 0.0067(8) -0.0024(7)
C24 0.0304(10) 0.0287(10) 0.0410(11) 0.0073(8) 0.0104(9) 0.0056(8)

loop_
_atom_type_symbol
_atom_type_description
_atom_type_scat_dispersion_real
_atom_type_scat_dispersion_imag
_atom_type_scat_source
C C 0.0181 0.0091 'International Tables Vol C Tables 4.2.6.8 and 6.1.1.4'
H H 0.0000 0.0000 'International Tables Vol C Tables 4.2.6.8 and 6.1.1.4'
O O 0.0492 0.0322 'International Tables Vol C Tables 4.2.6.8 and 6.1.1.4'

loop_
_geom_angle_atom_site_label_1
_geom_angle_atom_site_label_2
_geom_angle_atom_site_label_3
_geom_angle
H1A C1 H1B 120.0
C2 C1 H1A 120.0
C2 C1 H1B 120.0
C1 C2 H2 117.0
C1 C2 C3 125.93(19)
C3 C2 H2 117.0
C2 C3 H3A 109.1
C2 C3 H3B 109.1
C2 C3 C4 112.28(16)
H3A C3 H3B 107.9
C4 C3 H3A 109.1
C4 C3 H3B 109.1
C5 C4 C3 115.02(15)
C22 C4 C3 123.54(16)
C22 C4 C5 121.05(15)
O3 C5 C4 122.21(15)
O3 C5 C6 118.86(14)
C4 C5 C6 118.88(14)
C5 C6 C7 110.65(13)
C5 C6 C14 106.96(13)
C7 C6 C14 110.76(13)
C18 C6 C5 113.51(13)
C18 C6 C7 111.30(13)
C18 C6 C14 103.35(12)
O1 C7 C6 119.69(14)
O1 C7 C8 121.01(15)
C8 C7 C6 119.27(13)
C9 C8 C7 117.78(14)
C12 C8 C7 122.89(15)
C12 C8 C9 119.27(15)
C8 C9 H9 120.0
C10 C9 C8 119.98(15)
C10 C9 H9 120.0
C9 C10 H10 119.9
C9 C10 C11 120.29(16)
C11 C10 H10 119.9
C10 C11 H11 120.0
C13 C11 C10 120.01(16)
C13 C11 H11 120.0
C8 C12 H12 119.8
C13 C12 C8 120.36(15)
C13 C12 H12 119.8
C11 C13 H13 120.0
C12 C13 C11 120.08(16)
C12 C13 H13 120.0
C6 C14 H14A 109.5
C6 C14 H14B 109.5
H14A C14 H14B 108.1
C15 C14 C6 110.64(13)
C15 C14 H14A 109.5
C15 C14 H14B 109.5
C14 C15 C16 115.14(14)
C24 C15 C14 122.73(16)
C24 C15 C16 122.11(16)
C15 C16 H16A 109.2
C15 C16 H16B 109.2
C15 C16 C17 111.90(14)
H16A C16 H16B 107.9
C17 C16 H16A 109.2
C17 C16 H16B 109.2
C18 C17 C16 102.63(13)
C18 C17 C19 109.75(14)
C19 C17 C16 110.71(14)
C22 C17 C16 107.00(14)
C22 C17 C18 112.22(14)
C22 C17 C19 113.91(14)
O2 C18 C6 121.52(14)
O2 C18 C17 123.98(14)
C17 C18 C6 113.85(13)
C17 C19 H19A 109.0
C17 C19 H19B 109.0
H19A C19 H19B 107.8
C20 C19 C17 112.83(15)
C20 C19 H19A 109.0
C20 C19 H19B 109.0
C19 C20 H20 117.3
C21 C20 C19 125.3(2)
C21 C20 H20 117.3
C20 C21 H21A 120.0
C20 C21 H21B 120.0
H21A C21 H21B 120.0
C4 C22 C17 122.93(15)
C4 C22 C23 119.75(16)
C23 C22 C17 117.14(14)
C22 C23 H23A 109.5
C22 C23 H23B 109.5
C22 C23 H23C 109.5
H23A C23 H23B 109.5
H23A C23 H23C 109.5
H23B C23 H23C 109.5
C15 C24 H24A 120.0
C15 C24 H24B 120.0
H24A C24 H24B 120.0

loop_
_geom_bond_atom_site_label_1
_geom_bond_atom_site_label_2
_geom_bond_distance
O1 C7 1.2137(19)
O2 C18 1.212(2)
O3 C5 1.219(2)
C1 H1A 0.9500
C1 H1B 0.9500
C1 C2 1.315(3)
C2 H2 0.9500
C2 C3 1.502(3)
C3 H3A 0.9900
C3 H3B 0.9900
C3 C4 1.517(2)
C4 C5 1.474(2)
C4 C22 1.353(2)
C5 C6 1.524(2)
C6 C7 1.543(2)
C6 C14 1.561(2)
C6 C18 1.519(2)
C7 C8 1.487(2)
C8 C9 1.401(2)
C8 C12 1.393(2)
C9 H9 0.9500
C9 C10 1.383(2)
C10 H10 0.9500
C10 C11 1.387(2)
C11 H11 0.9500
C11 C13 1.386(3)
C12 H12 0.9500
C12 C13 1.383(2)
C13 H13 0.9500
C14 H14A 0.9900
C14 H14B 0.9900
C14 C15 1.510(2)
C15 C16 1.515(2)
C15 C24 1.316(3)
C16 H16A 0.9900
C16 H16B 0.9900
C16 C17 1.582(2)
C17 C18 1.516(2)
C17 C19 1.546(2)
C17 C22 1.515(2)
C19 H19A 0.9900
C19 H19B 0.9900
C19 C20 1.499(3)
C20 H20 0.9500
C20 C21 1.307(3)
C21 H21A 0.9500
C21 H21B 0.9500
C22 C23 1.508(2)
C23 H23A 0.9800
C23 H23B 0.9800
C23 H23C 0.9800
C24 H24A 0.9500
C24 H24B 0.9500

loop_
_geom_torsion_atom_site_label_1
_geom_torsion_atom_site_label_2
_geom_torsion_atom_site_label_3
_geom_torsion_atom_site_label_4
_geom_torsion
O1 C7 C8 C9 -6.3(2)
O1 C7 C8 C12 170.64(15)
O3 C5 C6 C7 -37.86(19)
O3 C5 C6 C14 82.86(17)
O3 C5 C6 C18 -163.82(14)
C1 C2 C3 C4 -128.9(2)
C2 C3 C4 C5 -88.37(19)
C2 C3 C4 C22 84.5(2)
C3 C4 C5 O3 2.1(2)
C3 C4 C5 C6 179.54(14)
C3 C4 C22 C17 -177.30(16)
C3 C4 C22 C23 -2.2(3)
C4 C5 C6 C7 144.58(14)
C4 C5 C6 C14 -94.70(16)
C4 C5 C6 C18 18.6(2)
C5 C4 C22 C17 -4.8(3)
C5 C4 C22 C23 170.28(15)
C5 C6 C7 O1 119.38(16)
C5 C6 C7 C8 -62.46(17)
C5 C6 C14 C15 63.04(17)
C5 C6 C18 O2 144.10(15)
C5 C6 C18 C17 -44.80(18)
C6 C7 C8 C9 175.54(14)
C6 C7 C8 C12 -7.5(2)
C6 C14 C15 C16 52.31(19)
C6 C14 C15 C24 -126.19(18)
C7 C6 C14 C15 -176.31(13)
C7 C6 C18 O2 18.5(2)
C7 C6 C18 C17 -170.42(14)
C7 C8 C9 C10 176.13(14)
C7 C8 C12 C13 -175.74(15)
C8 C9 C10 C11 0.1(2)
C8 C12 C13 C11 -0.5(2)
C9 C8 C12 C13 1.2(2)
C9 C10 C11 C13 0.6(2)
C10 C11 C13 C12 -0.4(2)
C12 C8 C9 C10 -1.0(2)
C14 C6 C7 O1 0.9(2)
C14 C6 C7 C8 179.11(13)
C14 C6 C18 O2 -100.43(17)
C14 C6 C18 C17 70.67(16)
C14 C15 C16 C17 -51.2(2)
C15 C16 C17 C18 54.33(17)
C15 C16 C17 C19 171.40(15)
C15 C16 C17 C22 -63.95(18)
C16 C17 C18 O2 102.35(18)
C16 C17 C18 C6 -68.50(16)
C16 C17 C19 C20 175.53(15)
C16 C17 C22 C4 90.18(19)
C16 C17 C22 C23 -85.04(17)
C17 C19 C20 C21 117.7(2)
C18 C6 C7 O1 -113.43(16)
C18 C6 C7 C8 64.72(18)
C18 C6 C14 C15 -57.02(17)
C18 C17 C19 C20 -71.88(19)
C18 C17 C22 C4 -21.7(2)
C18 C17 C22 C23 163.13(14)
C19 C17 C18 O2 -15.4(2)
C19 C17 C18 C6 173.76(14)
C19 C17 C22 C4 -147.14(16)
C19 C17 C22 C23 37.6(2)
C22 C4 C5 O3 -171.04(16)
C22 C4 C5 C6 6.4(2)
C22 C17 C18 O2 -143.12(16)
C22 C17 C18 C6 46.03(19)
C22 C17 C19 C20 54.9(2)
C24 C15 C16 C17 127.28(18)
